data_2235684
loop_
_publ_author_name
'El-Azab, Adel S.'
'Abdel-Aziz, Alaa A.-M.'
'Al-Swaidan, Ibrahim A.'
'Ng, Seik Weng'
'Tiekink, Edward R. T.'

_publ_section_title
;
 (Adamantan-1-yl)(phenylsulfanyl)methanone
;
_journal_coeditor_code XU5558
_journal_issue 7
_journal_name_full 'Acta Crystallographica Section E'
_journal_page_first o2104
_journal_paper_doi 10.1107/S1600536812026116
_journal_volume 68
_journal_year 2012
_chemical_formula_iupac 'C17 H20 O S'
_chemical_formula_moiety 'C17 H20 O S'
_chemical_formula_sum 'C17 H20 O S'
_chemical_formula_weight 272.39
_chemical_name_systematic
;
(Adamantan-1-yl)(phenylsulfanyl)methanone
;
_space_group_IT_number 14
_symmetry_cell_setting monoclinic
_symmetry_space_group_name_Hall '-P 2ybc'
_symmetry_space_group_name_H-M 'P 1 21/c 1'
_atom_sites_solution_hydrogens geom
_atom_sites_solution_primary direct
_atom_sites_solution_secondary difmap
_audit_creation_method SHELXL-97
_cell_angle_alpha 90.00
_cell_angle_beta 99.8790(10)
_cell_angle_gamma 90.00
_cell_formula_units_Z 8
_cell_length_a 6.35450(10)
_cell_length_b 39.4559(5)
_cell_length_c 11.38780(10)
_cell_measurement_reflns_used 7141
_cell_measurement_temperature 100(2)
_cell_measurement_theta_max 76.3602
_cell_measurement_theta_min 4.5302
_cell_volume 2812.84(6)
_computing_cell_refinement 'CrysAlis PRO (Agilent, 2012)'
_computing_data_collection 'CrysAlis PRO (Agilent, 2012)'
_computing_data_reduction 'CrysAlis PRO (Agilent, 2012)'
_computing_molecular_graphics
;
ORTEP-3 (Farrugia, 1997), DIAMOND (Brandenburg, 2006) and
QMol (Gans & Shalloway, 2001)
;
_computing_publication_material 'publCIF (Westrip, 2010)'
_computing_structure_refinement 'SHELXL97 (Sheldrick, 2008)'
_computing_structure_solution 'SHELXS97 (Sheldrick, 2008)'
_diffrn_ambient_temperature 100(2)
_diffrn_detector_area_resol_mean 10.4041
_diffrn_measured_fraction_theta_full 0.974
_diffrn_measured_fraction_theta_max 0.974
_diffrn_measurement_device_type 'Agilent SuperNova Dual diffractometer with an Atlas detector'
_diffrn_measurement_method '\w scan'
_diffrn_radiation_monochromator Mirror
_diffrn_radiation_source 'SuperNova (Cu) X-ray Source'
_diffrn_radiation_type CuK\a
_diffrn_radiation_wavelength 1.54184
_diffrn_reflns_av_R_equivalents 0.0145
_diffrn_reflns_av_sigmaI/netI 0.0177
_diffrn_reflns_limit_h_max 7
_diffrn_reflns_limit_h_min -7
_diffrn_reflns_limit_k_max 48
_diffrn_reflns_limit_k_min -47
_diffrn_reflns_limit_l_max 14
_diffrn_reflns_limit_l_min -8
_diffrn_reflns_number 11270
_diffrn_reflns_theta_full 76.56
_diffrn_reflns_theta_max 76.56
_diffrn_reflns_theta_min 4.53
_diffrn_standards_decay_% 0
_diffrn_standards_interval_count 0
_diffrn_standards_interval_time 0
_diffrn_standards_number 0
_exptl_absorpt_coefficient_mu 1.938
_exptl_absorpt_correction_T_max 1.00000
_exptl_absorpt_correction_T_min 0.88080
_exptl_absorpt_correction_type multi-scan
_exptl_absorpt_process_details '(CrysAlis PRO; Agilent, 2012)'
_exptl_crystal_colour colourless
_exptl_crystal_density_diffrn 1.286
_exptl_crystal_density_method 'not measured'
_exptl_crystal_description prism
_exptl_crystal_F_000 1168
_exptl_crystal_size_max 0.30
_exptl_crystal_size_mid 0.25
_exptl_crystal_size_min 0.20
_refine_diff_density_max 0.303
_refine_diff_density_min -0.395
_refine_ls_extinction_method none
_refine_ls_goodness_of_fit_ref 1.023
_refine_ls_hydrogen_treatment constr
_refine_ls_matrix_type full
_refine_ls_number_parameters 343
_refine_ls_number_reflns 5753
_refine_ls_number_restraints 0
_refine_ls_restrained_S_all 1.023
_refine_ls_R_factor_all 0.0343
_refine_ls_R_factor_gt 0.0325
_refine_ls_shift/su_max 0.001
_refine_ls_shift/su_mean 0.001
_refine_ls_structure_factor_coef Fsqd
_refine_ls_weighting_details 'calc w=1/[\s^2^(Fo^2^)+(0.0484P)^2^+1.0716P] where P=(Fo^2^+2Fc^2^)/3'
_refine_ls_weighting_scheme calc
_refine_ls_wR_factor_gt 0.0856
_refine_ls_wR_factor_ref 0.0869
_reflns_number_gt 5445
_reflns_number_total 5753
_reflns_threshold_expression I>2\s(I)
_cod_data_source_file xu5558.cif
_cod_data_source_block I
_cod_original_sg_symbol_H-M 'P 21/c'
_cod_database_code 2235684
_cod_database_fobs_code 2235684

loop_
_symmetry_equiv_pos_as_xyz
'x, y, z'
'-x, y+1/2, -z+1/2'
'-x, -y, -z'
'x, -y-1/2, z-1/2'

loop_
_atom_site_type_symbol
_atom_site_label
_atom_site_fract_x
_atom_site_fract_y
_atom_site_fract_z
_atom_site_U_iso_or_equiv
_atom_site_adp_type
_atom_site_calc_flag
_atom_site_refinement_flags
_atom_site_occupancy
_atom_site_symmetry_multiplicity
S S1 0.46660(5) 0.389463(8) 0.15443(3) 0.02399(9) Uani d . 1 1
S S2 0.08761(5) 0.329812(7) 0.36140(3) 0.02206(9) Uani d . 1 1
O O1 0.76535(15) 0.39786(2) 0.02056(8) 0.0241(2) Uani d . 1 1
O O2 0.44170(15) 0.29759(2) 0.45497(8) 0.0251(2) Uani d . 1 1
C C1 0.76163(18) 0.44208(3) 0.16696(10) 0.0137(2) Uani d . 1 1
C C2 0.95311(18) 0.45667(3) 0.11779(10) 0.0166(2) Uani d . 1 1
H H2A 1.0706 0.4399 0.1275 0.020 Uiso calc R 1 1
H H2B 0.9109 0.4616 0.0317 0.020 Uiso calc R 1 1
C C3 1.02995(18) 0.48936(3) 0.18489(10) 0.0171(2) Uani d . 1 1
H H3 1.1546 0.4987 0.1525 0.021 Uiso calc R 1 1
C C4 1.09809(19) 0.48149(3) 0.31807(11) 0.0190(2) Uani d . 1 1
H H4A 1.2160 0.4648 0.3291 0.023 Uiso calc R 1 1
H H4B 1.1499 0.5024 0.3616 0.023 Uiso calc R 1 1
C C5 0.90662(19) 0.46717(3) 0.36777(10) 0.0174(2) Uani d . 1 1
H H5 0.9507 0.4621 0.4546 0.021 Uiso calc R 1 1
C C6 0.72444(19) 0.49318(3) 0.35115(10) 0.0179(2) Uani d . 1 1
H H6A 0.6010 0.4840 0.3834 0.021 Uiso calc R 1 1
H H6B 0.7723 0.5142 0.3953 0.021 Uiso calc R 1 1
C C7 0.65749(18) 0.50116(3) 0.21815(11) 0.0168(2) Uani d . 1 1
H H7 0.5391 0.5182 0.2075 0.020 Uiso calc R 1 1
C C8 0.58022(18) 0.46848(3) 0.15095(10) 0.0152(2) Uani d . 1 1
H H8A 0.5350 0.4735 0.0652 0.018 Uiso calc R 1 1
H H8B 0.4557 0.4593 0.1820 0.018 Uiso calc R 1 1
C C9 0.82946(19) 0.43447(3) 0.30135(10) 0.0162(2) Uani d . 1 1
H H9A 0.7068 0.4250 0.3337 0.019 Uiso calc R 1 1
H H9B 0.9456 0.4174 0.3129 0.019 Uiso calc R 1 1
C C10 0.84922(19) 0.51560(3) 0.16903(11) 0.0182(2) Uani d . 1 1
H H10A 0.8063 0.5211 0.0835 0.022 Uiso calc R 1 1
H H10B 0.8992 0.5367 0.2121 0.022 Uiso calc R 1 1
C C11 0.68647(18) 0.40943(3) 0.10050(10) 0.0157(2) Uani d . 1 1
C C12 0.4232(2) 0.35256(3) 0.06489(10) 0.0186(2) Uani d . 1 1
C C13 0.2217(2) 0.34757(3) -0.00245(11) 0.0219(3) Uani d . 1 1
H H13 0.1133 0.3642 -0.0035 0.026 Uiso calc R 1 1
C C14 0.1807(2) 0.31787(4) -0.06838(12) 0.0280(3) Uani d . 1 1
H H14 0.0429 0.3141 -0.1140 0.034 Uiso calc R 1 1
C C15 0.3390(3) 0.29386(3) -0.06799(12) 0.0310(3) Uani d . 1 1
H H15 0.3103 0.2737 -0.1138 0.037 Uiso calc R 1 1
C C16 0.5399(3) 0.29911(3) -0.00078(12) 0.0298(3) Uani d . 1 1
H H16 0.6485 0.2826 -0.0010 0.036 Uiso calc R 1 1
C C17 0.5832(2) 0.32837(3) 0.06684(11) 0.0232(3) Uani d . 1 1
H H17 0.7201 0.3318 0.1138 0.028 Uiso calc R 1 1
C C18 0.41351(18) 0.35295(3) 0.54008(10) 0.0144(2) Uani d . 1 1
C C19 0.61791(19) 0.36792(3) 0.50444(10) 0.0169(2) Uani d . 1 1
H H19A 0.7273 0.3500 0.5068 0.020 Uiso calc R 1 1
H H19B 0.5855 0.3769 0.4221 0.020 Uiso calc R 1 1
C C20 0.70394(19) 0.39656(3) 0.59103(11) 0.0183(2) Uani d . 1 1
H H20 0.8358 0.4063 0.5674 0.022 Uiso calc R 1 1
C C21 0.7582(2) 0.38215(3) 0.71780(11) 0.0211(3) Uani d . 1 1
H H21A 0.8683 0.3643 0.7206 0.025 Uiso calc R 1 1
H H21B 0.8163 0.4003 0.7740 0.025 Uiso calc R 1 1
C C22 0.5563(2) 0.36727(3) 0.75447(10) 0.0197(2) Uani d . 1 1
H H22 0.5920 0.3579 0.8370 0.024 Uiso calc R 1 1
C C23 0.3884(2) 0.39527(3) 0.75166(11) 0.0198(2) Uani d . 1 1
H H23A 0.2581 0.3859 0.7763 0.024 Uiso calc R 1 1
H H23B 0.4446 0.4135 0.8080 0.024 Uiso calc R 1 1
C C24 0.33386(19) 0.40958(3) 0.62496(11) 0.0174(2) Uani d . 1 1
H H24 0.2234 0.4277 0.6227 0.021 Uiso calc R 1 1
C C25 0.24680(19) 0.38120(3) 0.53755(11) 0.0183(2) Uani d . 1 1
H H25A 0.1146 0.3718 0.5597 0.022 Uiso calc R 1 1
H H25B 0.2110 0.3906 0.4559 0.022 Uiso calc R 1 1
C C26 0.4675(2) 0.33886(3) 0.66795(10) 0.0180(2) Uani d . 1 1
H H26A 0.3372 0.3292 0.6918 0.022 Uiso calc R 1 1
H H26B 0.5745 0.3205 0.6710 0.022 Uiso calc R 1 1
C C27 0.5349(2) 0.42451(3) 0.58783(11) 0.0189(2) Uani d . 1 1
H H27A 0.5915 0.4430 0.6429 0.023 Uiso calc R 1 1
H H27B 0.4996 0.4340 0.5064 0.023 Uiso calc R 1 1
C C28 0.33992(19) 0.32324(3) 0.45677(10) 0.0164(2) Uani d . 1 1
C C29 0.0397(2) 0.29028(3) 0.28765(11) 0.0189(2) Uani d . 1 1
C C30 -0.1416(2) 0.27231(3) 0.30447(11) 0.0228(3) Uani d . 1 1
H H30 -0.2272 0.2802 0.3595 0.027 Uiso calc R 1 1
C C31 -0.1958(2) 0.24277(3) 0.23994(12) 0.0257(3) Uani d . 1 1
H H31 -0.3202 0.2306 0.2502 0.031 Uiso calc R 1 1
C C32 -0.0694(2) 0.23103(3) 0.16072(11) 0.0247(3) Uani d . 1 1
H H32 -0.1073 0.2108 0.1169 0.030 Uiso calc R 1 1
C C33 0.1126(2) 0.24884(3) 0.14535(11) 0.0232(3) Uani d . 1 1
H H33 0.2001 0.2406 0.0919 0.028 Uiso calc R 1 1
C C34 0.1671(2) 0.27874(3) 0.20787(11) 0.0213(3) Uani d . 1 1
H H34 0.2899 0.2912 0.1963 0.026 Uiso calc R 1 1

loop_
_atom_site_aniso_label
_atom_site_aniso_U_11
_atom_site_aniso_U_22
_atom_site_aniso_U_33
_atom_site_aniso_U_12
_atom_site_aniso_U_13
_atom_site_aniso_U_23
S1 0.02653(17) 0.02207(16) 0.02655(16) -0.00994(12) 0.01353(13) -0.01064(12)
S2 0.02095(16) 0.01698(15) 0.02578(16) 0.00343(11) -0.00291(12) -0.00611(11)
O1 0.0261(5) 0.0264(5) 0.0218(4) -0.0040(4) 0.0103(4) -0.0081(4)
O2 0.0249(5) 0.0175(4) 0.0313(5) 0.0064(4) 0.0003(4) -0.0048(4)
C1 0.0128(5) 0.0158(5) 0.0128(5) -0.0002(4) 0.0028(4) 0.0004(4)
C2 0.0142(5) 0.0201(6) 0.0166(5) -0.0003(4) 0.0056(4) -0.0003(4)
C3 0.0122(5) 0.0201(6) 0.0197(6) -0.0026(4) 0.0049(4) 0.0011(4)
C4 0.0140(5) 0.0217(6) 0.0200(6) -0.0027(4) -0.0006(4) -0.0001(5)
C5 0.0187(6) 0.0194(6) 0.0134(5) -0.0034(5) 0.0012(4) 0.0003(4)
C6 0.0182(6) 0.0177(6) 0.0188(6) -0.0042(4) 0.0063(4) -0.0043(4)
C7 0.0135(5) 0.0152(5) 0.0222(6) 0.0003(4) 0.0039(4) 0.0001(4)
C8 0.0118(5) 0.0166(5) 0.0170(5) 0.0000(4) 0.0019(4) 0.0010(4)
C9 0.0181(6) 0.0158(5) 0.0143(5) -0.0007(4) 0.0011(4) 0.0017(4)
C10 0.0177(6) 0.0166(5) 0.0208(6) -0.0016(4) 0.0043(4) 0.0031(4)
C11 0.0150(5) 0.0176(5) 0.0141(5) 0.0010(4) 0.0015(4) 0.0011(4)
C12 0.0259(6) 0.0151(5) 0.0156(5) -0.0034(5) 0.0056(5) -0.0006(4)
C13 0.0259(7) 0.0192(6) 0.0207(6) -0.0040(5) 0.0047(5) 0.0023(5)
C14 0.0381(8) 0.0264(7) 0.0185(6) -0.0132(6) 0.0022(5) -0.0001(5)
C15 0.0594(10) 0.0170(6) 0.0189(6) -0.0095(6) 0.0129(6) -0.0028(5)
C16 0.0490(9) 0.0176(6) 0.0266(7) 0.0070(6) 0.0172(6) 0.0043(5)
C17 0.0282(7) 0.0225(6) 0.0193(6) 0.0025(5) 0.0051(5) 0.0048(5)
C18 0.0143(5) 0.0132(5) 0.0163(5) 0.0014(4) 0.0045(4) 0.0008(4)
C19 0.0172(6) 0.0164(5) 0.0188(5) 0.0003(4) 0.0082(4) 0.0011(4)
C20 0.0148(6) 0.0181(6) 0.0235(6) -0.0023(4) 0.0077(4) -0.0009(5)
C21 0.0165(6) 0.0226(6) 0.0230(6) 0.0021(5) -0.0005(5) -0.0026(5)
C22 0.0258(6) 0.0191(6) 0.0142(5) 0.0009(5) 0.0036(5) 0.0022(4)
C23 0.0211(6) 0.0202(6) 0.0202(6) -0.0018(5) 0.0094(5) -0.0034(5)
C24 0.0154(6) 0.0144(5) 0.0227(6) 0.0022(4) 0.0040(4) -0.0023(4)
C25 0.0152(6) 0.0162(5) 0.0226(6) 0.0033(4) 0.0012(4) -0.0025(4)
C26 0.0228(6) 0.0152(5) 0.0171(5) 0.0007(4) 0.0061(5) 0.0032(4)
C27 0.0219(6) 0.0135(5) 0.0222(6) -0.0010(4) 0.0064(5) 0.0001(4)
C28 0.0166(6) 0.0163(5) 0.0173(5) 0.0006(4) 0.0056(4) 0.0015(4)
C29 0.0226(6) 0.0155(5) 0.0173(5) 0.0011(5) -0.0002(4) -0.0013(4)
C30 0.0231(6) 0.0239(6) 0.0216(6) 0.0000(5) 0.0042(5) -0.0021(5)
C31 0.0266(7) 0.0236(6) 0.0271(7) -0.0061(5) 0.0051(5) -0.0014(5)
C32 0.0355(7) 0.0171(6) 0.0204(6) -0.0037(5) 0.0019(5) -0.0023(5)
C33 0.0338(7) 0.0190(6) 0.0180(6) 0.0010(5) 0.0078(5) 0.0000(5)
C34 0.0261(6) 0.0181(6) 0.0203(6) -0.0011(5) 0.0060(5) 0.0024(5)

loop_
_atom_type_symbol
_atom_type_description
_atom_type_scat_dispersion_real
_atom_type_scat_dispersion_imag
_atom_type_scat_source
C C 0.0181 0.0091 'International Tables Vol C Tables 4.2.6.8 and 6.1.1.4'
H H 0.0000 0.0000 'International Tables Vol C Tables 4.2.6.8 and 6.1.1.4'
O O 0.0492 0.0322 'International Tables Vol C Tables 4.2.6.8 and 6.1.1.4'
S S 0.3331 0.5567 'International Tables Vol C Tables 4.2.6.8 and 6.1.1.4'

loop_
_geom_angle_atom_site_label_1
_geom_angle_atom_site_label_2
_geom_angle_atom_site_label_3
_geom_angle
C12 S1 C11 102.49(6)
C29 S2 C28 102.86(6)
C11 C1 C2 109.59(9)
C11 C1 C8 110.32(9)
C2 C1 C8 109.07(9)
C11 C1 C9 109.68(9)
C2 C1 C9 109.26(9)
C8 C1 C9 108.91(9)
C3 C2 C1 109.73(9)
C3 C2 H2A 109.7
C1 C2 H2A 109.7
C3 C2 H2B 109.7
C1 C2 H2B 109.7
H2A C2 H2B 108.2
C10 C3 C2 109.92(10)
C10 C3 C4 109.36(10)
C2 C3 C4 109.45(10)
C10 C3 H3 109.4
C2 C3 H3 109.4
C4 C3 H3 109.4
C5 C4 C3 109.37(9)
C5 C4 H4A 109.8
C3 C4 H4A 109.8
C5 C4 H4B 109.8
C3 C4 H4B 109.8
H4A C4 H4B 108.2
C9 C5 C6 109.35(9)
C9 C5 C4 109.55(10)
C6 C5 C4 109.72(10)
C9 C5 H5 109.4
C6 C5 H5 109.4
C4 C5 H5 109.4
C7 C6 C5 109.55(9)
C7 C6 H6A 109.8
C5 C6 H6A 109.8
C7 C6 H6B 109.8
C5 C6 H6B 109.8
H6A C6 H6B 108.2
C6 C7 C10 109.45(9)
C6 C7 C8 109.29(9)
C10 C7 C8 109.63(10)
C6 C7 H7 109.5
C10 C7 H7 109.5
C8 C7 H7 109.5
C7 C8 C1 109.86(9)
C7 C8 H8A 109.7
C1 C8 H8A 109.7
C7 C8 H8B 109.7
C1 C8 H8B 109.7
H8A C8 H8B 108.2
C5 C9 C1 109.64(9)
C5 C9 H9A 109.7
C1 C9 H9A 109.7
C5 C9 H9B 109.7
C1 C9 H9B 109.7
H9A C9 H9B 108.2
C3 C10 C7 109.37(9)
C3 C10 H10A 109.8
C7 C10 H10A 109.8
C3 C10 H10B 109.8
C7 C10 H10B 109.8
H10A C10 H10B 108.2
O1 C11 C1 124.03(11)
O1 C11 S1 122.73(9)
C1 C11 S1 113.24(8)
C13 C12 C17 120.87(12)
C13 C12 S1 118.15(10)
C17 C12 S1 120.90(10)
C12 C13 C14 119.10(13)
C12 C13 H13 120.4
C14 C13 H13 120.4
C15 C14 C13 120.47(13)
C15 C14 H14 119.8
C13 C14 H14 119.8
C14 C15 C16 120.01(12)
C14 C15 H15 120.0
C16 C15 H15 120.0
C15 C16 C17 120.42(13)
C15 C16 H16 119.8
C17 C16 H16 119.8
C16 C17 C12 119.13(13)
C16 C17 H17 120.4
C12 C17 H17 120.4
C28 C18 C25 114.10(10)
C28 C18 C19 108.16(9)
C25 C18 C19 109.05(9)
C28 C18 C26 107.72(9)
C25 C18 C26 108.69(9)
C19 C18 C26 109.00(9)
C20 C19 C18 109.60(9)
C20 C19 H19A 109.8
C18 C19 H19A 109.8
C20 C19 H19B 109.8
C18 C19 H19B 109.8
H19A C19 H19B 108.2
C21 C20 C27 109.38(10)
C21 C20 C19 109.20(10)
C27 C20 C19 110.03(10)
C21 C20 H20 109.4
C27 C20 H20 109.4
C19 C20 H20 109.4
C22 C21 C20 109.54(10)
C22 C21 H21A 109.8
C20 C21 H21A 109.8
C22 C21 H21B 109.8
C20 C21 H21B 109.8
H21A C21 H21B 108.2
C21 C22 C26 109.73(10)
C21 C22 C23 109.30(10)
C26 C22 C23 109.58(10)
C21 C22 H22 109.4
C26 C22 H22 109.4
C23 C22 H22 109.4
C24 C23 C22 109.24(9)
C24 C23 H23A 109.8
C22 C23 H23A 109.8
C24 C23 H23B 109.8
C22 C23 H23B 109.8
H23A C23 H23B 108.3
C27 C24 C23 109.71(10)
C27 C24 C25 109.04(10)
C23 C24 C25 109.83(10)
C27 C24 H24 109.4
C23 C24 H24 109.4
C25 C24 H24 109.4
C18 C25 C24 110.28(9)
C18 C25 H25A 109.6
C24 C25 H25A 109.6
C18 C25 H25B 109.6
C24 C25 H25B 109.6
H25A C25 H25B 108.1
C22 C26 C18 109.94(9)
C22 C26 H26A 109.7
C18 C26 H26A 109.7
C22 C26 H26B 109.7
C18 C26 H26B 109.7
H26A C26 H26B 108.2
C24 C27 C20 109.31(9)
C24 C27 H27A 109.8
C20 C27 H27A 109.8
C24 C27 H27B 109.8
C20 C27 H27B 109.8
H27A C27 H27B 108.3
O2 C28 C18 123.17(11)
O2 C28 S2 122.56(9)
C18 C28 S2 114.26(8)
C30 C29 C34 120.65(11)
C30 C29 S2 117.47(10)
C34 C29 S2 121.66(10)
C31 C30 C29 119.34(12)
C31 C30 H30 120.3
C29 C30 H30 120.3
C32 C31 C30 120.40(12)
C32 C31 H31 119.8
C30 C31 H31 119.8
C31 C32 C33 120.01(12)
C31 C32 H32 120.0
C33 C32 H32 120.0
C34 C33 C32 120.26(12)
C34 C33 H33 119.9
C32 C33 H33 119.9
C33 C34 C29 119.33(12)
C33 C34 H34 120.3
C29 C34 H34 120.3

loop_
_geom_bond_atom_site_label_1
_geom_bond_atom_site_label_2
_geom_bond_distance
S1 C12 1.7717(12)
S1 C11 1.8011(12)
S2 C29 1.7729(12)
S2 C28 1.7944(12)
O1 C11 1.2021(15)
O2 C28 1.2033(15)
C1 C11 1.5284(15)
C1 C2 1.5360(15)
C1 C8 1.5413(15)
C1 C9 1.5465(15)
C2 C3 1.5357(16)
C2 H2A 0.9900
C2 H2B 0.9900
C3 C10 1.5337(16)
C3 C4 1.5359(16)
C3 H3 1.0000
C4 C5 1.5349(16)
C4 H4A 0.9900
C4 H4B 0.9900
C5 C9 1.5330(16)
C5 C6 1.5343(17)
C5 H5 1.0000
C6 C7 1.5339(16)
C6 H6A 0.9900
C6 H6B 0.9900
C7 C10 1.5349(16)
C7 C8 1.5362(16)
C7 H7 1.0000
C8 H8A 0.9900
C8 H8B 0.9900
C9 H9A 0.9900
C9 H9B 0.9900
C10 H10A 0.9900
C10 H10B 0.9900
C12 C13 1.3894(18)
C12 C17 1.3917(18)
C13 C14 1.3919(18)
C13 H13 0.9500
C14 C15 1.381(2)
C14 H14 0.9500
C15 C16 1.386(2)
C15 H15 0.9500
C16 C17 1.3888(19)
C16 H16 0.9500
C17 H17 0.9500
C18 C28 1.5298(16)
C18 C25 1.5348(15)
C18 C19 1.5432(15)
C18 C26 1.5413(15)
C19 C20 1.5373(16)
C19 H19A 0.9900
C19 H19B 0.9900
C20 C21 1.5347(17)
C20 C27 1.5356(16)
C20 H20 1.0000
C21 C22 1.5331(17)
C21 H21A 0.9900
C21 H21B 0.9900
C22 C26 1.5343(17)
C22 C23 1.5322(17)
C22 H22 1.0000
C23 C24 1.5328(17)
C23 H23A 0.9900
C23 H23B 0.9900
C24 C27 1.5308(16)
C24 C25 1.5368(16)
C24 H24 1.0000
C25 H25A 0.9900
C25 H25B 0.9900
C26 H26A 0.9900
C26 H26B 0.9900
C27 H27A 0.9900
C27 H27B 0.9900
C29 C30 1.3937(18)
C29 C34 1.3926(18)
C30 C31 1.3891(18)
C30 H30 0.9500
C31 C32 1.386(2)
C31 H31 0.9500
C32 C33 1.3902(19)
C32 H32 0.9500
C33 C34 1.3907(18)
C33 H33 0.9500
C34 H34 0.9500

loop_
_geom_hbond_atom_site_label_D
_geom_hbond_atom_site_label_H
_geom_hbond_atom_site_label_A
_geom_hbond_site_symmetry_A
_geom_hbond_distance_DH
_geom_hbond_distance_HA
_geom_hbond_distance_DA
_geom_hbond_angle_DHA
C22 H22 Cg1 1_556 1.00 2.81 3.6129(13) 138
C34 H34 Cg1 1_555 0.95 2.73 3.4234(14) 131
C15 H15 Cg2 4_554 0.95 2.86 3.6668(16) 143

loop_
_geom_torsion_atom_site_label_1
_geom_torsion_atom_site_label_2
_geom_torsion_atom_site_label_3
_geom_torsion_atom_site_label_4
_geom_torsion
C11 C1 C2 C3 -179.65(9)
C8 C1 C2 C3 59.48(12)
C9 C1 C2 C3 -59.46(12)
C1 C2 C3 C10 -59.96(12)
C1 C2 C3 C4 60.17(12)
C10 C3 C4 C5 60.16(12)
C2 C3 C4 C5 -60.31(12)
C3 C4 C5 C9 60.34(12)
C3 C4 C5 C6 -59.71(12)
C9 C5 C6 C7 -60.61(12)
C4 C5 C6 C7 59.56(12)
C5 C6 C7 C10 -59.76(12)
C5 C6 C7 C8 60.31(12)
C6 C7 C8 C1 -60.07(12)
C10 C7 C8 C1 59.89(12)
C11 C1 C8 C7 179.96(9)
C2 C1 C8 C7 -59.63(12)
C9 C1 C8 C7 59.53(12)
C6 C5 C9 C1 60.35(12)
C4 C5 C9 C1 -59.92(12)
C11 C1 C9 C5 179.52(9)
C2 C1 C9 C5 59.38(12)
C8 C1 C9 C5 -59.66(12)
C2 C3 C10 C7 59.66(12)
C4 C3 C10 C7 -60.52(12)
C6 C7 C10 C3 60.32(12)
C8 C7 C10 C3 -59.55(12)
C2 C1 C11 O1 -1.39(16)
C8 C1 C11 O1 118.72(12)
C9 C1 C11 O1 -121.32(12)
C2 C1 C11 S1 178.25(8)
C8 C1 C11 S1 -61.65(10)
C9 C1 C11 S1 58.32(11)
C12 S1 C11 O1 1.36(12)
C12 S1 C11 C1 -178.29(8)
C11 S1 C12 C13 -122.88(10)
C11 S1 C12 C17 60.50(11)
C17 C12 C13 C14 0.09(18)
S1 C12 C13 C14 -176.54(9)
C12 C13 C14 C15 -0.74(19)
C13 C14 C15 C16 0.6(2)
C14 C15 C16 C17 0.3(2)
C15 C16 C17 C12 -0.92(19)
C13 C12 C17 C16 0.74(18)
S1 C12 C17 C16 177.27(10)
C28 C18 C19 C20 -176.73(9)
C25 C18 C19 C20 58.66(12)
C26 C18 C19 C20 -59.87(12)
C18 C19 C20 C21 60.67(12)
C18 C19 C20 C27 -59.40(12)
C27 C20 C21 C22 60.01(13)
C19 C20 C21 C22 -60.45(12)
C20 C21 C22 C26 59.90(13)
C20 C21 C22 C23 -60.30(13)
C21 C22 C23 C24 60.27(12)
C26 C22 C23 C24 -60.02(12)
C22 C23 C24 C27 -60.40(12)
C22 C23 C24 C25 59.43(12)
C28 C18 C25 C24 179.25(9)
C19 C18 C25 C24 -59.70(12)
C26 C18 C25 C24 59.03(12)
C27 C24 C25 C18 60.66(12)
C23 C24 C25 C18 -59.58(13)
C21 C22 C26 C18 -59.45(13)
C23 C22 C26 C18 60.57(12)
C28 C18 C26 C22 176.34(9)
C25 C18 C26 C22 -59.56(12)
C19 C18 C26 C22 59.20(12)
C23 C24 C27 C20 60.11(12)
C25 C24 C27 C20 -60.21(12)
C21 C20 C27 C24 -59.75(13)
C19 C20 C27 C24 60.20(12)
C25 C18 C28 O2 -173.14(11)
C19 C18 C28 O2 65.32(14)
C26 C18 C28 O2 -52.37(15)
C25 C18 C28 S2 6.81(13)
C19 C18 C28 S2 -114.73(9)
C26 C18 C28 S2 127.58(9)
C29 S2 C28 O2 4.68(12)
C29 S2 C28 C18 -175.27(8)
C28 S2 C29 C30 118.64(10)
C28 S2 C29 C34 -66.73(11)
C34 C29 C30 C31 -0.55(19)
S2 C29 C30 C31 174.15(10)
C29 C30 C31 C32 0.8(2)
C30 C31 C32 C33 -0.1(2)
C31 C32 C33 C34 -1.0(2)
C32 C33 C34 C29 1.24(19)
C30 C29 C34 C33 -0.48(19)
S2 C29 C34 C33 -174.95(10)

loop_
_cod_related_entry_id
_cod_related_entry_database
_cod_related_entry_code
1 ChemSpider 4098714
